data_7022413
loop_
_publ_author_name
'Esteruelas, Miguel A.'
'Fern\'andez, Israel'
'G\'omez-Gallego, Mar'
'Mart\'in-Ort\'iz, Mamen'
'Molina, Pedro'
'Oliv\'an, Montserrat'
'Ot\'on, Francisco'
'Sierra, Miguel A.'
'Valencia, Marta'

_publ_section_title
;
 Mono- and dinuclear osmium N,N'-di- and tetraphenylbipyridyls and
 extended bipyridyls. Synthesis, structure and electrochemistry.
;
_journal_issue 10
_journal_name_full 'Dalton transactions (Cambridge, England : 2003)'
_journal_page_first 3597
_journal_page_last 3608
_journal_paper_doi 10.1039/c2dt32548a
_journal_volume 42
_journal_year 2013
_chemical_formula_sum 'C40 H60 N2 Os P2'
_chemical_formula_weight 821.04
_chemical_name_systematic
;
?
;
_space_group_IT_number 2
_symmetry_cell_setting triclinic
_symmetry_space_group_name_Hall '-P 1'
_symmetry_space_group_name_H-M 'P -1'
_atom_sites_solution_hydrogens geom
_atom_sites_solution_primary direct
_atom_sites_solution_secondary difmap
_audit_creation_method SHELXL-97
_cell_angle_alpha 80.2450(10)
_cell_angle_beta 76.4900(10)
_cell_angle_gamma 80.7930(10)
_cell_formula_units_Z 2
_cell_length_a 8.5681(6)
_cell_length_b 14.7204(10)
_cell_length_c 15.3568(11)
_cell_measurement_reflns_used 6777
_cell_measurement_temperature 100(2)
_cell_measurement_theta_max 26
_cell_measurement_theta_min 2
_cell_volume 1841.4(2)
_computing_cell_refinement 'APEX2 v2008.4-0, Bruker AXS'
_computing_data_collection 'APEX2 v2008.4-0, Bruker AXS'
_computing_data_reduction
;
SAINT-Bruker integration program embedded in APEX2 v2008.4-0, Bruker AXS
;
_computing_molecular_graphics 'XP, SHELXTL v. 6.1 (Bruker, 2000)'
_computing_publication_material 'XCIF, SHELXTL v. 6.1 (Bruker, 2000)'
_computing_structure_refinement 'SHELXL-97 (Sheldrick, 1997)'
_computing_structure_solution 'SHELXS-97 (Sheldrick, 1990)'
_diffrn_ambient_temperature 100(2)
_diffrn_detector_area_resol_mean 8.26
_diffrn_measured_fraction_theta_full 0.991
_diffrn_measured_fraction_theta_max 0.991
_diffrn_measurement_device_type 'Bruker SMART APEX CCD system'
_diffrn_measurement_method '\w rotations with narrow frames'
_diffrn_radiation_monochromator graphite
_diffrn_radiation_source 'fine-focus sealed tube'
_diffrn_radiation_type MoK\a
_diffrn_radiation_wavelength 0.71073
_diffrn_reflns_av_R_equivalents 0.0407
_diffrn_reflns_av_sigmaI/netI 0.0656
_diffrn_reflns_limit_h_max 10
_diffrn_reflns_limit_h_min -10
_diffrn_reflns_limit_k_max 18
_diffrn_reflns_limit_k_min -18
_diffrn_reflns_limit_l_max 19
_diffrn_reflns_limit_l_min -19
_diffrn_reflns_number 20686
_diffrn_reflns_theta_full 26.62
_diffrn_reflns_theta_max 26.62
_diffrn_reflns_theta_min 1.83
_diffrn_standards_decay_% 'no decay'
_exptl_absorpt_coefficient_mu 3.580
_exptl_absorpt_correction_T_max 0.768
_exptl_absorpt_correction_T_min 0.596
_exptl_absorpt_correction_type multi-scan
_exptl_absorpt_process_details
;
Absorption correction performed with SADABS program. This is based on the
method of Blessing: Blessing, R. H., Acta Crystallogr., Sect. A 1995, 51, 33.

SADABS: Area-Detector Absorption Correction. Bruker-AXS
within SAINT+ package, v. 6.1 (2000).
;
_exptl_crystal_colour 'dark red'
_exptl_crystal_density_diffrn 1.481
_exptl_crystal_density_method 'not measured'
_exptl_crystal_description needle
_exptl_crystal_F_000 840
_exptl_crystal_size_max 0.20
_exptl_crystal_size_mid 0.05
_exptl_crystal_size_min 0.05
_refine_diff_density_max 1.111
_refine_diff_density_min -1.342
_refine_diff_density_rms 0.112
_refine_ls_extinction_method none
_refine_ls_goodness_of_fit_ref 0.897
_refine_ls_hydrogen_treatment mixed
_refine_ls_matrix_type full
_refine_ls_number_parameters 428
_refine_ls_number_reflns 7671
_refine_ls_number_restraints 3
_refine_ls_restrained_S_all 0.897
_refine_ls_R_factor_all 0.0360
_refine_ls_R_factor_gt 0.0278
_refine_ls_shift/su_max 0.002
_refine_ls_shift/su_mean 0.000
_refine_ls_structure_factor_coef Fsqd
_refine_ls_weighting_details 'calc w=1/[\s^2^(Fo^2^)+(0.0063P)^2^+0.0000P] where P=(Fo^2^+2Fc^2^)/3'
_refine_ls_weighting_scheme calc
_refine_ls_wR_factor_gt 0.0433
_refine_ls_wR_factor_ref 0.0453
_reflns_number_gt 6571
_reflns_number_total 7671
_reflns_threshold_expression >2sigma(I)
_cod_data_source_file c2dt32548a.txt
_cod_data_source_block montse1as
_cod_original_sg_symbol_H-M P-1
_cod_database_code 7022413

loop_
_symmetry_equiv_pos_as_xyz
'x, y, z'
'-x, -y, -z'

loop_
_atom_site_label
_atom_site_type_symbol
_atom_site_fract_x
_atom_site_fract_y
_atom_site_fract_z
_atom_site_U_iso_or_equiv
_atom_site_adp_type
_atom_site_occupancy
_atom_site_symmetry_multiplicity
_atom_site_calc_flag
_atom_site_refinement_flags
Os Os 1.028500(17) 0.271231(10) 0.217378(9) 0.01423(4) Uani 1 1 d D
H01 H 1.158(3) 0.3373(17) 0.2145(19) 0.030 Uiso 1 1 d D
H02 H 0.983(3) 0.3724(10) 0.1686(18) 0.030 Uiso 1 1 d D
H03 H 0.902(3) 0.300(2) 0.1531(16) 0.031(10) Uiso 1 1 d D
P1 P 1.20835(11) 0.23750(6) 0.08328(6) 0.0171(2) Uani 1 1 d .
P2 P 0.86750(10) 0.35109(6) 0.33382(6) 0.0150(2) Uani 1 1 d .
N1 N 0.9089(3) 0.14807(18) 0.25947(17) 0.0145(6) Uani 1 1 d .
N2 N 0.6080(3) -0.29089(18) 0.36214(18) 0.0201(7) Uani 1 1 d .
C1 C 1.3878(4) 0.1509(2) 0.0972(2) 0.0229(9) Uani 1 1 d .
H1 H 1.4190 0.1636 0.1524 0.027 Uiso 1 1 calc R
C2 C 1.3399(5) 0.0525(2) 0.1209(2) 0.0360(10) Uani 1 1 d .
H2A H 1.3245 0.0317 0.0665 0.054 Uiso 1 1 calc R
H2B H 1.2388 0.0524 0.1667 0.054 Uiso 1 1 calc R
H2C H 1.4257 0.0103 0.1446 0.054 Uiso 1 1 calc R
C3 C 1.5421(4) 0.1529(3) 0.0235(2) 0.0329(10) Uani 1 1 d .
H3A H 1.6263 0.1053 0.0420 0.049 Uiso 1 1 calc R
H3B H 1.5790 0.2142 0.0141 0.049 Uiso 1 1 calc R
H3C H 1.5200 0.1407 -0.0329 0.049 Uiso 1 1 calc R
C4 C 1.3107(4) 0.3381(2) 0.0185(2) 0.0269(9) Uani 1 1 d .
H4 H 1.3881 0.3151 -0.0351 0.032 Uiso 1 1 calc R
C5 C 1.1949(5) 0.4177(3) -0.0182(3) 0.0486(13) Uani 1 1 d .
H5A H 1.1161 0.4421 0.0324 0.073 Uiso 1 1 calc R
H5B H 1.1380 0.3947 -0.0568 0.073 Uiso 1 1 calc R
H5C H 1.2564 0.4672 -0.0536 0.073 Uiso 1 1 calc R
C6 C 1.4110(5) 0.3749(3) 0.0721(2) 0.0410(11) Uani 1 1 d .
H6A H 1.4862 0.4144 0.0308 0.061 Uiso 1 1 calc R
H6B H 1.4722 0.3225 0.1032 0.061 Uiso 1 1 calc R
H6C H 1.3388 0.4113 0.1168 0.061 Uiso 1 1 calc R
C7 C 1.1174(4) 0.2058(3) -0.0044(2) 0.0290(9) Uani 1 1 d .
H7 H 1.0372 0.2607 -0.0180 0.035 Uiso 1 1 calc R
C8 C 1.2283(4) 0.1911(3) -0.0959(2) 0.0417(12) Uani 1 1 d .
H8A H 1.3063 0.1355 -0.0884 0.063 Uiso 1 1 calc R
H8B H 1.2864 0.2453 -0.1198 0.063 Uiso 1 1 calc R
H8C H 1.1633 0.1833 -0.1382 0.063 Uiso 1 1 calc R
C9 C 1.0186(5) 0.1248(3) 0.0275(3) 0.0537(14) Uani 1 1 d .
H9A H 0.9499 0.1241 -0.0152 0.081 Uiso 1 1 calc R
H9B H 0.9504 0.1316 0.0875 0.081 Uiso 1 1 calc R
H9C H 1.0916 0.0664 0.0308 0.081 Uiso 1 1 calc R
C10 C 0.6463(4) 0.3752(2) 0.3354(2) 0.0190(8) Uani 1 1 d .
H10 H 0.6053 0.3134 0.3531 0.023 Uiso 1 1 calc R
C11 C 0.6056(4) 0.4127(2) 0.2422(2) 0.0252(9) Uani 1 1 d .
H11A H 0.4895 0.4136 0.2464 0.038 Uiso 1 1 calc R
H11B H 0.6669 0.3724 0.1979 0.038 Uiso 1 1 calc R
H11C H 0.6346 0.4759 0.2231 0.038 Uiso 1 1 calc R
C12 C 0.5454(4) 0.4357(2) 0.4057(2) 0.0273(9) Uani 1 1 d .
H12A H 0.5826 0.4971 0.3934 0.041 Uiso 1 1 calc R
H12B H 0.5580 0.4062 0.4663 0.041 Uiso 1 1 calc R
H12C H 0.4312 0.4424 0.4024 0.041 Uiso 1 1 calc R
C13 C 0.9305(4) 0.4655(2) 0.3371(2) 0.0199(8) Uani 1 1 d .
H13 H 0.8605 0.4904 0.3918 0.024 Uiso 1 1 calc R
C14 C 0.9102(4) 0.5381(2) 0.2559(2) 0.0257(9) Uani 1 1 d .
H14A H 0.9531 0.5944 0.2607 0.039 Uiso 1 1 calc R
H14B H 0.7952 0.5529 0.2543 0.039 Uiso 1 1 calc R
H14C H 0.9694 0.5136 0.2002 0.039 Uiso 1 1 calc R
C15 C 1.1061(4) 0.4539(2) 0.3487(2) 0.0265(9) Uani 1 1 d .
H15A H 1.1797 0.4387 0.2924 0.040 Uiso 1 1 calc R
H15B H 1.1213 0.4037 0.3979 0.040 Uiso 1 1 calc R
H15C H 1.1295 0.5120 0.3632 0.040 Uiso 1 1 calc R
C16 C 0.8743(4) 0.2920(2) 0.4510(2) 0.0186(8) Uani 1 1 d .
H16 H 0.9868 0.2590 0.4468 0.022 Uiso 1 1 calc R
C17 C 0.8480(4) 0.3504(2) 0.5282(2) 0.0252(9) Uani 1 1 d .
H17A H 0.7363 0.3811 0.5393 0.038 Uiso 1 1 calc R
H17B H 0.9226 0.3975 0.5114 0.038 Uiso 1 1 calc R
H17C H 0.8682 0.3100 0.5831 0.038 Uiso 1 1 calc R
C18 C 0.7641(4) 0.2151(2) 0.4799(2) 0.0250(9) Uani 1 1 d .
H18A H 0.7852 0.1781 0.5363 0.037 Uiso 1 1 calc R
H18B H 0.7858 0.1750 0.4325 0.037 Uiso 1 1 calc R
H18C H 0.6507 0.2431 0.4895 0.037 Uiso 1 1 calc R
C19 C 0.9774(4) 0.0767(2) 0.3139(2) 0.0141(7) Uani 1 1 d .
C20 C 0.9125(4) -0.0068(2) 0.3393(2) 0.0159(8) Uani 1 1 d .
H20 H 0.9636 -0.0554 0.3761 0.019 Uiso 1 1 calc R
C21 C 0.7761(4) -0.0219(2) 0.3129(2) 0.0154(7) Uani 1 1 d .
C22 C 0.7031(4) 0.0539(2) 0.2624(2) 0.0176(8) Uani 1 1 d .
H22 H 0.6056 0.0490 0.2451 0.021 Uiso 1 1 calc R
C23 C 0.7702(4) 0.1356(2) 0.2375(2) 0.0169(8) Uani 1 1 d .
H23 H 0.7169 0.1857 0.2033 0.020 Uiso 1 1 calc R
C24 C 1.1176(4) 0.0989(2) 0.3419(2) 0.0139(7) Uani 1 1 d .
C25 C 1.1927(4) 0.0379(2) 0.4043(2) 0.0178(8) Uani 1 1 d .
H25 H 1.1542 -0.0202 0.4284 0.021 Uiso 1 1 calc R
C26 C 1.3221(4) 0.0611(2) 0.4314(2) 0.0218(8) Uani 1 1 d .
H26 H 1.3726 0.0199 0.4742 0.026 Uiso 1 1 calc R
C27 C 1.3770(4) 0.1461(2) 0.3947(2) 0.0222(8) Uani 1 1 d .
H27 H 1.4670 0.1627 0.4120 0.027 Uiso 1 1 calc R
C28 C 1.3020(4) 0.2066(2) 0.3333(2) 0.0181(8) Uani 1 1 d .
H28 H 1.3432 0.2640 0.3094 0.022 Uiso 1 1 calc R
C29 C 1.1667(4) 0.1874(2) 0.3043(2) 0.0148(7) Uani 1 1 d .
C30 C 0.7134(4) -0.1140(2) 0.3353(2) 0.0151(7) Uani 1 1 d .
C31 C 0.5854(4) -0.1295(2) 0.3005(2) 0.0159(8) Uani 1 1 d .
H31 H 0.5301 -0.0794 0.2673 0.019 Uiso 1 1 calc R
C32 C 0.5376(4) -0.2179(2) 0.3139(2) 0.0174(8) Uani 1 1 d .
C33 C 0.7273(4) -0.2743(2) 0.3976(2) 0.0237(9) Uani 1 1 d .
H33 H 0.7764 -0.3246 0.4336 0.028 Uiso 1 1 calc R
C34 C 0.7846(4) -0.1899(2) 0.3859(2) 0.0227(8) Uani 1 1 d .
H34 H 0.8716 -0.1835 0.4122 0.027 Uiso 1 1 calc R
C35 C 0.4099(4) -0.2364(2) 0.2706(2) 0.0169(8) Uani 1 1 d .
C36 C 0.4180(4) -0.3229(2) 0.2431(2) 0.0217(8) Uani 1 1 d .
H36 H 0.5017 -0.3707 0.2555 0.026 Uiso 1 1 calc R
C37 C 0.3061(4) -0.3399(2) 0.1980(2) 0.0270(9) Uani 1 1 d .
H37 H 0.3139 -0.3988 0.1788 0.032 Uiso 1 1 calc R
C38 C 0.1825(4) -0.2710(3) 0.1808(2) 0.0271(9) Uani 1 1 d .
H38 H 0.1059 -0.2827 0.1495 0.032 Uiso 1 1 calc R
C39 C 0.1703(4) -0.1855(2) 0.2088(2) 0.0242(9) Uani 1 1 d .
H39 H 0.0846 -0.1386 0.1977 0.029 Uiso 1 1 calc R
C40 C 0.2840(4) -0.1683(2) 0.2535(2) 0.0201(8) Uani 1 1 d .
H40 H 0.2756 -0.1092 0.2725 0.024 Uiso 1 1 calc R

loop_
_atom_site_aniso_label
_atom_site_aniso_U_11
_atom_site_aniso_U_22
_atom_site_aniso_U_33
_atom_site_aniso_U_23
_atom_site_aniso_U_13
_atom_site_aniso_U_12
Os 0.01607(7) 0.01379(7) 0.01258(7) -0.00240(5) -0.00224(5) -0.00171(5)
P1 0.0184(5) 0.0175(5) 0.0149(5) -0.0032(4) -0.0024(4) -0.0014(4)
P2 0.0157(5) 0.0143(5) 0.0142(5) -0.0021(4) -0.0016(4) -0.0020(4)
N1 0.0155(15) 0.0168(16) 0.0115(15) -0.0047(12) -0.0012(12) -0.0030(12)
N2 0.0211(17) 0.0166(16) 0.0215(17) -0.0034(13) -0.0015(14) -0.0030(13)
C1 0.023(2) 0.025(2) 0.018(2) -0.0060(16) -0.0010(16) 0.0014(17)
C2 0.044(3) 0.023(2) 0.034(2) -0.0060(19) 0.000(2) 0.0089(19)
C3 0.025(2) 0.039(3) 0.032(2) -0.011(2) -0.0022(19) 0.0053(19)
C4 0.032(2) 0.026(2) 0.018(2) -0.0011(17) 0.0038(17) -0.0069(18)
C5 0.068(3) 0.032(3) 0.029(3) 0.010(2) 0.005(2) 0.005(2)
C6 0.045(3) 0.039(3) 0.038(3) -0.012(2) 0.010(2) -0.026(2)
C7 0.020(2) 0.048(3) 0.021(2) -0.0126(19) -0.0030(17) -0.0028(19)
C8 0.033(3) 0.073(3) 0.024(2) -0.023(2) -0.0024(19) -0.009(2)
C9 0.051(3) 0.089(4) 0.033(3) -0.030(3) 0.001(2) -0.037(3)
C10 0.018(2) 0.020(2) 0.0179(19) -0.0026(16) -0.0018(16) -0.0038(16)
C11 0.021(2) 0.026(2) 0.028(2) -0.0043(17) -0.0080(17) 0.0027(17)
C12 0.019(2) 0.033(2) 0.027(2) -0.0045(18) -0.0022(17) 0.0006(18)
C13 0.022(2) 0.0169(19) 0.021(2) -0.0082(16) -0.0002(16) -0.0034(16)
C14 0.029(2) 0.0122(19) 0.033(2) -0.0006(17) -0.0007(18) -0.0056(16)
C15 0.028(2) 0.029(2) 0.026(2) -0.0107(18) -0.0011(17) -0.0110(18)
C16 0.019(2) 0.020(2) 0.0140(19) -0.0049(15) -0.0010(15) 0.0039(16)
C17 0.030(2) 0.029(2) 0.017(2) -0.0048(17) -0.0058(17) 0.0009(18)
C18 0.040(2) 0.015(2) 0.0132(19) 0.0023(15) 0.0015(17) 0.0001(17)
C19 0.0173(18) 0.0132(18) 0.0106(17) -0.0040(14) -0.0003(14) 0.0002(15)
C20 0.0192(19) 0.0149(19) 0.0128(18) -0.0010(14) -0.0057(15) 0.0028(15)
C21 0.0162(19) 0.0168(19) 0.0121(18) -0.0041(15) -0.0010(15) 0.0004(15)
C22 0.0155(19) 0.019(2) 0.021(2) -0.0033(16) -0.0056(15) -0.0042(15)
C23 0.0150(19) 0.0164(19) 0.0189(19) -0.0029(15) -0.0062(15) 0.0031(15)
C24 0.0107(17) 0.0173(19) 0.0118(17) -0.0049(14) 0.0003(14) 0.0025(14)
C25 0.021(2) 0.0142(19) 0.0174(19) -0.0007(15) -0.0032(16) -0.0016(15)
C26 0.021(2) 0.026(2) 0.0176(19) -0.0022(16) -0.0077(16) 0.0030(17)
C27 0.0163(19) 0.028(2) 0.023(2) -0.0065(17) -0.0053(16) -0.0026(16)
C28 0.0172(19) 0.0191(19) 0.0175(19) -0.0057(15) 0.0011(15) -0.0040(15)
C29 0.0137(18) 0.0171(19) 0.0127(18) -0.0079(15) 0.0035(14) -0.0024(15)
C30 0.0166(19) 0.0159(19) 0.0111(17) -0.0048(14) 0.0023(14) -0.0013(15)
C31 0.0188(19) 0.0147(19) 0.0125(18) -0.0033(14) 0.0002(15) -0.0011(15)
C32 0.0160(19) 0.019(2) 0.0135(18) -0.0035(15) 0.0038(15) -0.0017(16)
C33 0.028(2) 0.018(2) 0.022(2) 0.0050(16) -0.0067(17) -0.0012(17)
C34 0.022(2) 0.024(2) 0.023(2) -0.0001(17) -0.0062(17) -0.0061(17)
C35 0.0200(19) 0.0165(19) 0.0125(18) -0.0007(15) 0.0029(15) -0.0082(16)
C36 0.025(2) 0.017(2) 0.022(2) -0.0009(16) -0.0021(17) -0.0054(17)
C37 0.036(2) 0.018(2) 0.029(2) -0.0064(17) -0.0026(19) -0.0115(18)
C38 0.027(2) 0.029(2) 0.028(2) -0.0013(18) -0.0054(18) -0.0149(19)
C39 0.023(2) 0.024(2) 0.023(2) 0.0002(17) -0.0037(17) -0.0035(17)
C40 0.025(2) 0.0161(19) 0.0174(19) 0.0009(15) 0.0006(16) -0.0094(16)

loop_
_atom_type_symbol
_atom_type_description
_atom_type_scat_dispersion_real
_atom_type_scat_dispersion_imag
_atom_type_scat_source
C C 0.0033 0.0016 'International Tables Vol C Tables 4.2.6.8 and 6.1.1.4'
H H 0.0000 0.0000 'International Tables Vol C Tables 4.2.6.8 and 6.1.1.4'
N N 0.0061 0.0033 'International Tables Vol C Tables 4.2.6.8 and 6.1.1.4'
P P 0.1023 0.0942 'International Tables Vol C Tables 4.2.6.8 and 6.1.1.4'
Os Os -1.2165 7.6030 'International Tables Vol C Tables 4.2.6.8 and 6.1.1.4'

loop_
_geom_angle_atom_site_label_1
_geom_angle_atom_site_label_2
_geom_angle_atom_site_label_3
_geom_angle
C29 Os N1 76.48(11)
C29 Os P1 95.59(8)
N1 Os P1 102.26(7)
C29 Os P2 92.86(8)
N1 Os P2 94.66(7)
P1 Os P2 162.44(3)
C29 Os H01 79.8(11)
N1 Os H01 156.3(11)
P1 Os H01 80.9(10)
P2 Os H01 85.5(10)
C29 Os H02 146.5(11)
N1 Os H02 134.9(11)
P1 Os H02 89.0(10)
P2 Os H02 75.6(10)
H01 Os H02 68.1(14)
C29 Os H03 159.7(11)
N1 Os H03 84.0(11)
P1 Os H03 83.2(10)
P2 Os H03 94.1(11)
H01 Os H03 119.7(15)
H02 Os H03 53.8(13)
C7 P1 C4 100.65(16)
C7 P1 C1 108.47(16)
C4 P1 C1 100.19(16)
C7 P1 Os 116.11(11)
C4 P1 Os 113.65(12)
C1 P1 Os 115.66(11)
C13 P2 C10 105.24(15)
C13 P2 C16 101.07(15)
C10 P2 C16 103.27(15)
C13 P2 Os 114.08(11)
C10 P2 Os 116.43(10)
C16 P2 Os 114.98(11)
C23 N1 C19 117.1(3)
C23 N1 Os 125.4(2)
C19 N1 Os 117.5(2)
C33 N2 C32 116.2(3)
C3 C1 C2 110.2(3)
C3 C1 P1 119.4(3)
C2 C1 P1 110.5(2)
C3 C1 H1 105.2
C2 C1 H1 105.2
P1 C1 H1 105.2
C1 C2 H2A 109.5
C1 C2 H2B 109.5
H2A C2 H2B 109.5
C1 C2 H2C 109.5
H2A C2 H2C 109.5
H2B C2 H2C 109.5
C1 C3 H3A 109.5
C1 C3 H3B 109.5
H3A C3 H3B 109.5
C1 C3 H3C 109.5
H3A C3 H3C 109.5
H3B C3 H3C 109.5
C5 C4 C6 110.0(3)
C5 C4 P1 113.4(3)
C6 C4 P1 112.7(2)
C5 C4 H4 106.8
C6 C4 H4 106.8
P1 C4 H4 106.8
C4 C5 H5A 109.5
C4 C5 H5B 109.5
H5A C5 H5B 109.5
C4 C5 H5C 109.5
H5A C5 H5C 109.5
H5B C5 H5C 109.5
C4 C6 H6A 109.5
C4 C6 H6B 109.5
H6A C6 H6B 109.5
C4 C6 H6C 109.5
H6A C6 H6C 109.5
H6B C6 H6C 109.5
C9 C7 C8 108.4(3)
C9 C7 P1 114.7(3)
C8 C7 P1 117.8(2)
C9 C7 H7 104.9
C8 C7 H7 104.9
P1 C7 H7 104.9
C7 C8 H8A 109.5
C7 C8 H8B 109.5
H8A C8 H8B 109.5
C7 C8 H8C 109.5
H8A C8 H8C 109.5
H8B C8 H8C 109.5
C7 C9 H9A 109.5
C7 C9 H9B 109.5
H9A C9 H9B 109.5
C7 C9 H9C 109.5
H9A C9 H9C 109.5
H9B C9 H9C 109.5
C12 C10 C11 109.6(3)
C12 C10 P2 115.8(2)
C11 C10 P2 114.3(2)
C12 C10 H10 105.4
C11 C10 H10 105.4
P2 C10 H10 105.4
C10 C11 H11A 109.5
C10 C11 H11B 109.5
H11A C11 H11B 109.5
C10 C11 H11C 109.5
H11A C11 H11C 109.5
H11B C11 H11C 109.5
C10 C12 H12A 109.5
C10 C12 H12B 109.5
H12A C12 H12B 109.5
C10 C12 H12C 109.5
H12A C12 H12C 109.5
H12B C12 H12C 109.5
C14 C13 C15 109.5(3)
C14 C13 P2 114.7(2)
C15 C13 P2 110.8(2)
C14 C13 H13 107.2
C15 C13 H13 107.2
P2 C13 H13 107.2
C13 C14 H14A 109.5
C13 C14 H14B 109.5
H14A C14 H14B 109.5
C13 C14 H14C 109.5
H14A C14 H14C 109.5
H14B C14 H14C 109.5
C13 C15 H15A 109.5
C13 C15 H15B 109.5
H15A C15 H15B 109.5
C13 C15 H15C 109.5
H15A C15 H15C 109.5
H15B C15 H15C 109.5
C18 C16 C17 109.1(3)
C18 C16 P2 111.4(2)
C17 C16 P2 119.6(2)
C18 C16 H16 105.1
C17 C16 H16 105.1
P2 C16 H16 105.1
C16 C17 H17A 109.5
C16 C17 H17B 109.5
H17A C17 H17B 109.5
C16 C17 H17C 109.5
H17A C17 H17C 109.5
H17B C17 H17C 109.5
C16 C18 H18A 109.5
C16 C18 H18B 109.5
H18A C18 H18B 109.5
C16 C18 H18C 109.5
H18A C18 H18C 109.5
H18B C18 H18C 109.5
N1 C19 C20 120.6(3)
N1 C19 C24 113.8(3)
C20 C19 C24 125.6(3)
C21 C20 C19 122.5(3)
C21 C20 H20 118.8
C19 C20 H20 118.8
C20 C21 C22 115.6(3)
C20 C21 C30 122.1(3)
C22 C21 C30 122.3(3)
C23 C22 C21 120.9(3)
C23 C22 H22 119.6
C21 C22 H22 119.6
N1 C23 C22 123.1(3)
N1 C23 H23 118.4
C22 C23 H23 118.4
C25 C24 C29 122.8(3)
C25 C24 C19 121.6(3)
C29 C24 C19 115.6(3)
C26 C25 C24 120.6(3)
C26 C25 H25 119.7
C24 C25 H25 119.7
C25 C26 C27 118.7(3)
C25 C26 H26 120.7
C27 C26 H26 120.7
C28 C27 C26 120.6(3)
C28 C27 H27 119.7
C26 C27 H27 119.7
C27 C28 C29 123.3(3)
C27 C28 H28 118.3
C29 C28 H28 118.3
C28 C29 C24 113.9(3)
C28 C29 Os 129.6(2)
C24 C29 Os 116.4(2)
C31 C30 C34 116.4(3)
C31 C30 C21 120.7(3)
C34 C30 C21 122.8(3)
C30 C31 C32 120.7(3)
C30 C31 H31 119.7
C32 C31 H31 119.7
N2 C32 C31 122.5(3)
N2 C32 C35 116.7(3)
C31 C32 C35 120.7(3)
N2 C33 C34 125.1(3)
N2 C33 H33 117.5
C34 C33 H33 117.5
C33 C34 C30 119.1(3)
C33 C34 H34 120.4
C30 C34 H34 120.4
C40 C35 C36 118.4(3)
C40 C35 C32 121.7(3)
C36 C35 C32 119.8(3)
C37 C36 C35 120.8(3)
C37 C36 H36 119.6
C35 C36 H36 119.6
C36 C37 C38 119.9(3)
C36 C37 H37 120.0
C38 C37 H37 120.0
C39 C38 C37 120.2(3)
C39 C38 H38 119.9
C37 C38 H38 119.9
C38 C39 C40 119.7(3)
C38 C39 H39 120.1
C40 C39 H39 120.1
C39 C40 C35 120.8(3)
C39 C40 H40 119.6
C35 C40 H40 119.6

loop_
_geom_bond_atom_site_label_1
_geom_bond_atom_site_label_2
_geom_bond_distance
Os C29 2.102(3)
Os N1 2.155(3)
Os P1 2.3412(9)
Os P2 2.3503(9)
Os H01 1.579(10)
Os H02 1.581(10)
Os H03 1.592(10)
P1 C7 1.859(3)
P1 C4 1.860(3)
P1 C1 1.862(3)
P2 C13 1.860(3)
P2 C10 1.867(3)
P2 C16 1.872(3)
N1 C23 1.356(4)
N1 C19 1.372(4)
N2 C33 1.337(4)
N2 C32 1.341(4)
C1 C3 1.527(4)
C1 C2 1.530(4)
C1 H1 1.0000
C2 H2A 0.9800
C2 H2B 0.9800
C2 H2C 0.9800
C3 H3A 0.9800
C3 H3B 0.9800
C3 H3C 0.9800
C4 C5 1.529(5)
C4 C6 1.530(5)
C4 H4 1.0000
C5 H5A 0.9800
C5 H5B 0.9800
C5 H5C 0.9800
C6 H6A 0.9800
C6 H6B 0.9800
C6 H6C 0.9800
C7 C9 1.520(5)
C7 C8 1.529(4)
C7 H7 1.0000
C8 H8A 0.9800
C8 H8B 0.9800
C8 H8C 0.9800
C9 H9A 0.9800
C9 H9B 0.9800
C9 H9C 0.9800
C10 C12 1.532(4)
C10 C11 1.542(4)
C10 H10 1.0000
C11 H11A 0.9800
C11 H11B 0.9800
C11 H11C 0.9800
C12 H12A 0.9800
C12 H12B 0.9800
C12 H12C 0.9800
C13 C14 1.523(4)
C13 C15 1.536(4)
C13 H13 1.0000
C14 H14A 0.9800
C14 H14B 0.9800
C14 H14C 0.9800
C15 H15A 0.9800
C15 H15B 0.9800
C15 H15C 0.9800
C16 C18 1.532(4)
C16 C17 1.534(4)
C16 H16 1.0000
C17 H17A 0.9800
C17 H17B 0.9800
C17 H17C 0.9800
C18 H18A 0.9800
C18 H18B 0.9800
C18 H18C 0.9800
C19 C20 1.388(4)
C19 C24 1.466(4)
C20 C21 1.384(4)
C20 H20 0.9500
C21 C22 1.395(4)
C21 C30 1.494(4)
C22 C23 1.373(4)
C22 H22 0.9500
C23 H23 0.9500
C24 C25 1.397(4)
C24 C29 1.419(4)
C25 C26 1.380(4)
C25 H25 0.9500
C26 C27 1.388(4)
C26 H26 0.9500
C27 C28 1.383(4)
C27 H27 0.9500
C28 C29 1.419(4)
C28 H28 0.9500
C30 C31 1.391(4)
C30 C34 1.391(4)
C31 C32 1.394(4)
C31 H31 0.9500
C32 C35 1.487(4)
C33 C34 1.377(4)
C33 H33 0.9500
C34 H34 0.9500
C35 C40 1.391(4)
C35 C36 1.394(4)
C36 C37 1.382(4)
C36 H36 0.9500
C37 C38 1.384(5)
C37 H37 0.9500
C38 C39 1.379(4)
C38 H38 0.9500
C39 C40 1.391(4)
C39 H39 0.9500
C40 H40 0.9500
